data_2207792
loop_
_publ_author_name
'Bao-Dong Ren'
'Ya-Juan Zhao'

_publ_section_title
<i>catena</i>-Poly[[(di-2-pyridylamine-\k^2^<i>N</i>^2^,<i>N</i>^2'^)copper(II)]-\m-3,3'-dithiodipropionato-\k<i>O</i>,<i>O</i>':\k<i>O</i>'']
_journal_coeditor_code HG6825
_journal_issue 1
_journal_name_full 'Acta Crystallographica Section E'
_journal_page_first m170
_journal_page_last m171
_journal_paper_doi 10.1107/S1600536805042364
_journal_volume 62
_journal_year 2006
_chemical_formula_iupac '[Cu (C6 H8 O4 S2) (C10 H9 N3)]'
_chemical_formula_moiety 'C16 H17 Cu N3 O4 S2'
_chemical_formula_sum 'C16 H17 Cu N3 O4 S2'
_chemical_formula_weight 442.99
_chemical_name_systematic
;
catena-Poly[(di-2-pyridylamine-\k^2^N^2^,N^2'^)copper(II)]-
\m-3,3'-dithiodipropionato-\kO,O':\kO'']
;
_space_group_IT_number 15
_symmetry_cell_setting monoclinic
_symmetry_space_group_name_Hall '-C 2yc'
_symmetry_space_group_name_H-M 'C 1 2/c 1'
_atom_sites_solution_hydrogens geom
_atom_sites_solution_primary direct
_atom_sites_solution_secondary difmap
_audit_creation_method SHELXL-97
_cell_angle_alpha 90.00
_cell_angle_beta 123.5090(10)
_cell_angle_gamma 90.00
_cell_formula_units_Z 8
_cell_length_a 24.1289(18)
_cell_length_b 8.8057(7)
_cell_length_c 19.9518(15)
_cell_measurement_reflns_used 7574
_cell_measurement_temperature 298(2)
_cell_measurement_theta_max 25.10
_cell_measurement_theta_min 1.93
_cell_volume 3534.6(5)
_computing_cell_refinement 'SAINT (Bruker, 2002)'
_computing_data_collection 'SMART (Bruker, 2002)'
_computing_data_reduction SAINT
_computing_molecular_graphics 'ORTEPII (Johnson, 1976)'
_computing_publication_material SHELXL97
_computing_structure_refinement 'SHELXL97 (Sheldrick, 1997)'
_computing_structure_solution 'SHELXS97 (Sheldrick, 1997)'
_diffrn_ambient_temperature 298(2)
_diffrn_measured_fraction_theta_full 1.000
_diffrn_measured_fraction_theta_max 1.000
_diffrn_measurement_device_type 'Bruker APEX area-detector'
_diffrn_measurement_method \w
_diffrn_radiation_monochromator graphite
_diffrn_radiation_source 'fine-focus sealed tube'
_diffrn_radiation_type MoK\a
_diffrn_radiation_wavelength 0.71073
_diffrn_reflns_av_R_equivalents 0.0246
_diffrn_reflns_av_sigmaI/netI 0.0326
_diffrn_reflns_limit_h_max 28
_diffrn_reflns_limit_h_min -21
_diffrn_reflns_limit_k_max 9
_diffrn_reflns_limit_k_min -10
_diffrn_reflns_limit_l_max 19
_diffrn_reflns_limit_l_min -23
_diffrn_reflns_number 9071
_diffrn_reflns_theta_full 25.10
_diffrn_reflns_theta_max 25.10
_diffrn_reflns_theta_min 2.02
_diffrn_standards_interval_time 0
_diffrn_standards_number 0
_exptl_absorpt_coefficient_mu 1.500
_exptl_absorpt_correction_T_max 0.720
_exptl_absorpt_correction_T_min 0.671
_exptl_absorpt_correction_type multi-scan
_exptl_absorpt_process_details '(SADABS; Bruker, 2002)'
_exptl_crystal_colour blue
_exptl_crystal_density_diffrn 1.665
_exptl_crystal_density_method 'not measured'
_exptl_crystal_description prism
_exptl_crystal_F_000 1816
_exptl_crystal_size_max 0.27
_exptl_crystal_size_mid 0.25
_exptl_crystal_size_min 0.22
_refine_diff_density_max 0.393
_refine_diff_density_min -0.224
_refine_ls_extinction_method none
_refine_ls_goodness_of_fit_ref 1.075
_refine_ls_hydrogen_treatment constr
_refine_ls_matrix_type full
_refine_ls_number_parameters 235
_refine_ls_number_reflns 3152
_refine_ls_number_restraints 0
_refine_ls_restrained_S_all 1.075
_refine_ls_R_factor_all 0.0443
_refine_ls_R_factor_gt 0.0394
_refine_ls_shift/su_max 0.000
_refine_ls_shift/su_mean 0.000
_refine_ls_structure_factor_coef Fsqd
_refine_ls_weighting_details 'calc w = 1/[\s^2^(Fo^2^)+(0.0331P)^2^+7.1784P] where P = (Fo^2^+2Fc^2^)/3'
_refine_ls_weighting_scheme calc
_refine_ls_wR_factor_gt 0.0863
_refine_ls_wR_factor_ref 0.0889
_reflns_number_gt 2880
_reflns_number_total 3152
_reflns_threshold_expression I>2\s(I)
_cod_data_source_file hg6825.cif
_cod_data_source_block I
_cod_original_sg_symbol_H-M 'C 2/c'
_cod_database_code 2207792
_cod_database_fobs_code 2207792

loop_
_symmetry_equiv_pos_as_xyz
'x, y, z'
'-x, y, -z+1/2'
'x+1/2, y+1/2, z'
'-x+1/2, y+1/2, -z+1/2'
'-x, -y, -z'
'x, -y, z-1/2'
'-x+1/2, -y+1/2, -z'
'x+1/2, -y+1/2, z-1/2'

loop_
_atom_site_label
_atom_site_fract_x
_atom_site_fract_y
_atom_site_fract_z
_atom_site_U_iso_or_equiv
_atom_site_adp_type
_atom_site_calc_flag
_atom_site_refinement_flags
_atom_site_occupancy
_atom_site_type_symbol
Cu1 0.145589(17) 0.14891(4) 0.08554(2) 0.03241(13) Uani d . 1 Cu
C1 0.06862(16) 0.3176(3) -0.0627(2) 0.0414(8) Uani d . 1 C
H1 0.1008 0.3898 -0.0312 0.050 Uiso calc R 1 H
C2 0.01889(17) 0.3574(4) -0.1379(2) 0.0485(9) Uani d . 1 C
H2 0.0166 0.4551 -0.1569 0.058 Uiso calc R 1 H
C3 -0.02865(17) 0.2497(4) -0.1861(2) 0.0479(8) Uani d . 1 C
H3 -0.0634 0.2740 -0.2381 0.058 Uiso calc R 1 H
C4 -0.02386(15) 0.1078(4) -0.15625(18) 0.0390(7) Uani d . 1 C
H4 -0.0548 0.0337 -0.1882 0.047 Uiso calc R 1 H
C5 0.02800(13) 0.0740(3) -0.07719(16) 0.0284(6) Uani d . 1 C
C6 0.07412(13) -0.1418(3) 0.02138(17) 0.0280(6) Uani d . 1 C
C7 0.06593(15) -0.2983(3) 0.02495(19) 0.0372(7) Uani d . 1 C
H7 0.0307 -0.3487 -0.0190 0.045 Uiso calc R 1 H
C8 0.10994(16) -0.3765(4) 0.0933(2) 0.0455(8) Uani d . 1 C
H8 0.1052 -0.4806 0.0964 0.055 Uiso calc R 1 H
C9 0.16198(16) -0.2984(4) 0.1582(2) 0.0461(8) Uani d . 1 C
H9 0.1930 -0.3492 0.2052 0.055 Uiso calc R 1 H
C10 0.16656(15) -0.1464(4) 0.15138(19) 0.0384(7) Uani d . 1 C
H10 0.2012 -0.0945 0.1952 0.046 Uiso calc R 1 H
C11 0.25064(16) 0.2701(4) 0.10620(18) 0.0394(7) Uani d . 1 C
C12 0.30094(16) 0.3782(4) 0.1098(2) 0.0532(10) Uani d . 1 C
H12A 0.3328 0.4053 0.1656 0.064 Uiso calc R 1 H
H12B 0.3249 0.3256 0.0906 0.064 Uiso calc R 1 H
C13 0.13691(15) 0.2548(3) 0.20592(17) 0.0336(7) Uani d . 1 C
C14 0.16198(17) 0.3350(4) 0.28416(19) 0.0411(8) Uani d . 1 C
H4A 0.1999 0.2795 0.3269 0.049 Uiso calc R 1 H
H4B 0.1774 0.4353 0.2816 0.049 Uiso calc R 1 H
C15 0.11147(19) 0.3519(4) 0.3054(2) 0.0503(9) Uani d . 1 C
H5A 0.0713 0.3955 0.2599 0.060 Uiso calc R 1 H
H5B 0.1285 0.4227 0.3499 0.060 Uiso calc R 1 H
C16 0.22774(15) 0.0205(4) 0.4377(2) 0.0421(8) Uani d . 1 C
H16A 0.2452 0.0813 0.4129 0.050 Uiso calc R 1 H
H16B 0.2647 -0.0063 0.4913 0.050 Uiso calc R 1 H
N1 0.07421(12) 0.1779(3) -0.03041(14) 0.0301(5) Uani d . 1 N
N2 0.12345(11) -0.0657(3) 0.08427(13) 0.0291(5) Uani d . 1 N
N3 0.02888(11) -0.0686(3) -0.04925(14) 0.0296(5) Uani d . 1 N
H3N -0.0053 -0.1227 -0.0821 0.036 Uiso calc R 1 H
O1 0.19526(11) 0.3262(2) 0.08800(15) 0.0484(6) Uani d . 1 O
O2 0.26315(14) 0.1346(3) 0.11942(17) 0.0606(7) Uani d . 1 O
O3 0.17921(11) 0.1822(3) 0.19982(13) 0.0478(6) Uani d . 1 O
O4 0.07768(11) 0.2681(3) 0.14936(13) 0.0462(6) Uani d . 1 O
S1 0.09035(4) 0.17566(10) 0.33305(5) 0.0442(2) Uani d . 1 S
S2 0.16961(4) 0.13573(10) 0.44658(5) 0.0447(2) Uani d . 1 S

loop_
_atom_site_aniso_label
_atom_site_aniso_U_11
_atom_site_aniso_U_22
_atom_site_aniso_U_33
_atom_site_aniso_U_12
_atom_site_aniso_U_13
_atom_site_aniso_U_23
Cu1 0.0298(2) 0.0298(2) 0.0313(2) -0.00428(14) 0.01288(17) -0.00254(15)
C1 0.0442(19) 0.0315(17) 0.048(2) -0.0031(13) 0.0247(17) 0.0046(14)
C2 0.051(2) 0.0408(19) 0.047(2) 0.0004(16) 0.0237(18) 0.0161(16)
C3 0.0453(19) 0.056(2) 0.0334(18) 0.0041(16) 0.0157(16) 0.0137(15)
C4 0.0373(17) 0.0457(19) 0.0285(16) -0.0047(14) 0.0148(14) -0.0018(14)
C5 0.0289(14) 0.0336(16) 0.0278(15) -0.0010(12) 0.0188(13) -0.0036(12)
C6 0.0244(14) 0.0324(15) 0.0297(15) 0.0006(11) 0.0165(13) 0.0003(12)
C7 0.0343(16) 0.0313(16) 0.0419(18) -0.0044(13) 0.0185(15) -0.0034(13)
C8 0.0459(19) 0.0304(17) 0.056(2) 0.0022(14) 0.0253(18) 0.0084(15)
C9 0.0387(18) 0.0444(19) 0.044(2) 0.0054(15) 0.0155(16) 0.0152(15)
C10 0.0288(16) 0.0460(19) 0.0338(17) -0.0036(13) 0.0131(14) 0.0036(14)
C11 0.0382(18) 0.0385(19) 0.0341(17) -0.0036(14) 0.0153(14) 0.0022(14)
C12 0.0337(18) 0.048(2) 0.064(2) 0.0017(15) 0.0178(17) 0.0156(18)
C13 0.0388(17) 0.0267(15) 0.0303(16) -0.0082(13) 0.0160(15) 0.0018(12)
C14 0.0497(19) 0.0369(18) 0.0357(17) -0.0102(14) 0.0230(16) -0.0044(13)
C15 0.064(2) 0.0391(19) 0.053(2) 0.0104(16) 0.035(2) 0.0028(16)
C16 0.0346(16) 0.0365(17) 0.050(2) 0.0047(13) 0.0204(15) -0.0028(15)
N1 0.0299(13) 0.0317(13) 0.0280(13) 0.0002(10) 0.0155(11) 0.0013(10)
N2 0.0259(12) 0.0322(13) 0.0274(13) -0.0012(10) 0.0136(11) 0.0018(10)
N3 0.0262(12) 0.0288(13) 0.0279(12) -0.0050(10) 0.0112(10) -0.0017(10)
O1 0.0327(12) 0.0325(12) 0.0658(16) -0.0049(9) 0.0182(12) 0.0049(11)
O2 0.0721(17) 0.0341(14) 0.084(2) 0.0089(12) 0.0483(16) 0.0143(12)
O3 0.0389(13) 0.0607(15) 0.0333(12) -0.0024(11) 0.0133(11) -0.0133(11)
O4 0.0368(12) 0.0461(13) 0.0376(13) -0.0039(10) 0.0091(11) -0.0018(10)
S1 0.0332(4) 0.0547(5) 0.0464(5) 0.0024(4) 0.0230(4) 0.0028(4)
S2 0.0448(5) 0.0519(5) 0.0408(5) 0.0100(4) 0.0257(4) -0.0004(4)

loop_
_atom_type_symbol
_atom_type_description
_atom_type_scat_dispersion_real
_atom_type_scat_dispersion_imag
_atom_type_scat_source
C C 0.0033 0.0016 'International Tables Vol C Tables 4.2.6.8 and 6.1.1.4'
H H 0.0000 0.0000 'International Tables Vol C Tables 4.2.6.8 and 6.1.1.4'
N N 0.0061 0.0033 'International Tables Vol C Tables 4.2.6.8 and 6.1.1.4'
O O 0.0106 0.0060 'International Tables Vol C Tables 4.2.6.8 and 6.1.1.4'
S S 0.1246 0.1234 'International Tables Vol C Tables 4.2.6.8 and 6.1.1.4'
Cu Cu 0.3201 1.2651 'International Tables Vol C Tables 4.2.6.8 and 6.1.1.4'

loop_
_geom_angle_atom_site_label_1
_geom_angle_atom_site_label_2
_geom_angle_atom_site_label_3
_geom_angle_site_symmetry_1
_geom_angle
_geom_angle_publ_flag
O1 Cu1 N2 . 158.50(10) yes
O1 Cu1 O3 . 89.83(10) yes
N2 Cu1 O3 . 95.37(10) yes
O1 Cu1 N1 . 92.96(10) yes
N2 Cu1 N1 . 93.08(9) yes
O3 Cu1 N1 . 149.40(10) yes
C2 C1 N1 . 123.7(3) ?
C2 C1 H1 . 118.1 ?
N1 C1 H1 . 118.1 ?
C1 C2 C3 . 118.7(3) ?
C1 C2 H2 . 120.7 ?
C3 C2 H2 . 120.7 ?
C4 C3 C2 . 119.1(3) ?
C4 C3 H3 . 120.4 ?
C2 C3 H3 . 120.4 ?
C3 C4 C5 . 119.7(3) ?
C3 C4 H4 . 120.2 ?
C5 C4 H4 . 120.2 ?
N1 C5 N3 . 121.4(3) ?
N1 C5 C4 . 121.4(3) ?
N3 C5 C4 . 117.2(3) ?
N2 C6 N3 . 121.2(2) ?
N2 C6 C7 . 121.5(3) ?
N3 C6 C7 . 117.3(3) ?
C8 C7 C6 . 119.6(3) ?
C8 C7 H7 . 120.2 ?
C6 C7 H7 . 120.2 ?
C7 C8 C9 . 119.0(3) ?
C7 C8 H8 . 120.5 ?
C9 C8 H8 . 120.5 ?
C10 C9 C8 . 118.5(3) ?
C10 C9 H9 . 120.8 ?
C8 C9 H9 . 120.8 ?
C9 C10 N2 . 123.7(3) ?
C9 C10 H10 . 118.1 ?
N2 C10 H10 . 118.1 ?
O2 C11 O1 . 122.3(3) ?
O2 C11 C12 . 120.5(3) ?
O1 C11 C12 . 117.2(3) ?
C16 C12 C11 4 114.8(3) ?
C16 C12 H12A 4 108.6 ?
C11 C12 H12A . 108.6 ?
C16 C12 H12B 4 108.6 ?
C11 C12 H12B . 108.6 ?
H12A C12 H12B . 107.5 ?
O4 C13 O3 . 122.9(3) ?
O4 C13 C14 . 120.0(3) ?
O3 C13 C14 . 117.0(3) ?
C15 C14 C13 . 114.6(3) ?
C15 C14 H4A . 108.6 ?
C13 C14 H4A . 108.6 ?
C15 C14 H4B . 108.6 ?
C13 C14 H4B . 108.6 ?
H4A C14 H4B . 107.6 ?
C14 C15 S1 . 114.2(2) yes
C14 C15 H5A . 108.7 ?
S1 C15 H5A . 108.7 ?
C14 C15 H5B . 108.7 ?
S1 C15 H5B . 108.7 ?
H5A C15 H5B . 107.6 ?
C12 C16 S2 4_545 114.8(2) yes
C12 C16 H16A 4_545 108.6 ?
S2 C16 H16A . 108.6 ?
C12 C16 H16B 4_545 108.6 ?
S2 C16 H16B . 108.6 ?
H16A C16 H16B . 107.5 ?
C5 N1 C1 . 117.4(3) ?
C5 N1 Cu1 . 124.94(19) ?
C1 N1 Cu1 . 117.4(2) ?
C6 N2 C10 . 117.6(2) ?
C6 N2 Cu1 . 126.13(19) ?
C10 N2 Cu1 . 115.91(19) ?
C5 N3 C6 . 132.2(2) ?
C5 N3 H3N . 113.9 ?
C6 N3 H3N . 113.9 ?
C11 O1 Cu1 . 103.26(19) ?
C13 O3 Cu1 . 110.31(19) ?
C15 S1 S2 . 103.75(13) yes
C16 S2 S1 . 106.87(12) yes

loop_
_geom_bond_atom_site_label_1
_geom_bond_atom_site_label_2
_geom_bond_site_symmetry_2
_geom_bond_distance
_geom_bond_publ_flag
Cu1 O1 . 1.953(2) yes
Cu1 N2 . 1.960(2) yes
Cu1 O3 . 1.975(2) yes
Cu1 N1 . 1.996(2) yes
C1 C2 . 1.352(5) ?
C1 N1 . 1.360(4) ?
C1 H1 . 0.9300 ?
C2 C3 . 1.387(5) ?
C2 H2 . 0.9300 ?
C3 C4 . 1.361(5) ?
C3 H3 . 0.9300 ?
C4 C5 . 1.401(4) ?
C4 H4 . 0.9300 ?
C5 N1 . 1.342(4) ?
C5 N3 . 1.369(4) ?
C6 N2 . 1.338(4) ?
C6 N3 . 1.376(3) ?
C6 C7 . 1.400(4) ?
C7 C8 . 1.365(4) ?
C7 H7 . 0.9300 ?
C8 C9 . 1.390(5) ?
C8 H8 . 0.9300 ?
C9 C10 . 1.356(4) ?
C9 H9 . 0.9300 ?
C10 N2 . 1.357(4) ?
C10 H10 . 0.9300 ?
C11 O2 . 1.223(4) ?
C11 O1 . 1.275(4) ?
C11 C12 . 1.512(5) ?
C12 C16 4 1.491(4) ?
C12 H12A . 0.9700 ?
C12 H12B . 0.9700 ?
C13 O4 . 1.245(4) ?
C13 O3 . 1.266(4) ?
C13 C14 . 1.503(4) ?
C14 C15 . 1.503(5) ?
C14 H4A . 0.9700 ?
C14 H4B . 0.9700 ?
C15 S1 . 1.812(3) yes
C15 H5A . 0.9700 ?
C15 H5B . 0.9700 ?
C16 C12 4_545 1.491(4) ?
C16 S2 . 1.817(3) yes
C16 H16A . 0.9700 ?
C16 H16B . 0.9700 ?
N3 H3N . 0.8600 ?
S1 S2 . 2.0320(12) yes

loop_
_geom_hbond_atom_site_label_D
_geom_hbond_atom_site_label_H
_geom_hbond_atom_site_label_A
_geom_hbond_site_symmetry_A
_geom_hbond_distance_DH
_geom_hbond_distance_HA
_geom_hbond_distance_DA
_geom_hbond_angle_DHA
N3 H3N O4 5 0.86 1.98 2.831(3) 173

loop_
_geom_torsion_atom_site_label_1
_geom_torsion_atom_site_label_2
_geom_torsion_atom_site_label_3
_geom_torsion_atom_site_label_4
_geom_torsion_site_symmetry_1
_geom_torsion_site_symmetry_4
_geom_torsion
_geom_torsion_publ_flag
N1 C1 C2 C3 . . -1.4(5) ?
C1 C2 C3 C4 . . 0.1(5) ?
C2 C3 C4 C5 . . 1.3(5) ?
C3 C4 C5 N1 . . -1.5(5) ?
C3 C4 C5 N3 . . 177.4(3) ?
N2 C6 C7 C8 . . -1.5(5) ?
N3 C6 C7 C8 . . 179.2(3) ?
C6 C7 C8 C9 . . 0.2(5) ?
C7 C8 C9 C10 . . 0.8(5) ?
C8 C9 C10 N2 . . -0.7(5) ?
O2 C11 C12 C16 . 4 156.3(3) ?
O1 C11 C12 C16 . 4 -22.9(5) ?
O4 C13 C14 C15 . . 32.4(4) ?
O3 C13 C14 C15 . . -151.3(3) ?
C13 C14 C15 S1 . . 70.5(3) ?
N3 C5 N1 C1 . . -178.6(3) ?
C4 C5 N1 C1 . . 0.2(4) ?
N3 C5 N1 Cu1 . . -4.4(4) ?
C4 C5 N1 Cu1 . . 174.5(2) ?
C2 C1 N1 C5 . . 1.2(5) ?
C2 C1 N1 Cu1 . . -173.5(3) ?
O1 Cu1 N1 C5 . . 166.4(2) ?
N2 Cu1 N1 C5 . . 7.0(2) ?
O3 Cu1 N1 C5 . . -99.0(3) ?
O1 Cu1 N1 C1 . . -19.4(2) ?
N2 Cu1 N1 C1 . . -178.7(2) ?
O3 Cu1 N1 C1 . . 75.3(3) ?
N3 C6 N2 C10 . . -179.1(2) ?
C7 C6 N2 C10 . . 1.6(4) ?
N3 C6 N2 Cu1 . . -6.1(4) ?
C7 C6 N2 Cu1 . . 174.7(2) ?
C9 C10 N2 C6 . . -0.6(5) ?
C9 C10 N2 Cu1 . . -174.3(3) ?
O1 Cu1 N2 C6 . . -107.9(3) ?
O3 Cu1 N2 C6 . . 148.8(2) ?
N1 Cu1 N2 C6 . . -1.8(2) ?
O1 Cu1 N2 C10 . . 65.2(4) ?
O3 Cu1 N2 C10 . . -38.1(2) ?
N1 Cu1 N2 C10 . . 171.3(2) ?
N1 C5 N3 C6 . . -6.7(5) ?
C4 C5 N3 C6 . . 174.4(3) ?
N2 C6 N3 C5 . . 12.4(5) ?
C7 C6 N3 C5 . . -168.3(3) ?
O2 C11 O1 Cu1 . . -1.7(4) ?
C12 C11 O1 Cu1 . . 177.5(3) ?
N2 Cu1 O1 C11 . . -12.5(4) ?
O3 Cu1 O1 C11 . . 91.9(2) ?
N1 Cu1 O1 C11 . . -118.6(2) ?
O4 C13 O3 Cu1 . . 16.3(4) ?
C14 C13 O3 Cu1 . . -159.8(2) ?
O1 Cu1 O3 C13 . . 96.8(2) ?
N2 Cu1 O3 C13 . . -104.1(2) ?
N1 Cu1 O3 C13 . . 1.3(3) ?
C14 C15 S1 S2 . . 76.3(3) ?
C12 C16 S2 S1 4_545 . -54.4(3) ?
C15 S1 S2 C16 . . -91.11(16) yes
